data_4036863
loop_
_publ_author_name
'Miao, Maozhong'
'Luo, Yi'
'Li, Hongli'
'Xu, Xin'
'Chen, Zhengkai'
'Xu, Jianfeng'
'Ren, Hongjun'

_publ_section_title
;
 Lewis Acid Catalyzed Regiospecific Cross-Dehydrative Coupling Reaction of
 2-Furylcarbinols with \b-Keto Amides or 4-Hydroxycoumarins: A Route to
 Furyl Enols.
;
_journal_issue 12
_journal_name_full 'The Journal of organic chemistry'
_journal_page_first 5228
_journal_page_last 5235
_journal_paper_doi 10.1021/acs.joc.6b00734
_journal_volume 81
_journal_year 2016
_chemical_formula_moiety 'C26 H18 O4'
_chemical_formula_sum 'C26 H18 O4'
_chemical_formula_weight 394.40
_space_group_IT_number 14
_space_group_name_Hall '-P 2yn'
_space_group_name_H-M_alt 'P 1 21/n 1'
_symmetry_cell_setting monoclinic
_symmetry_space_group_name_Hall '-P 2yn'
_symmetry_space_group_name_H-M 'P 1 21/n 1'
_atom_sites_solution_hydrogens geom
_atom_sites_solution_primary direct
_atom_sites_solution_secondary difmap
_audit_creation_method SHELXL-97
_cell_angle_alpha 90.00
_cell_angle_beta 111.134(2)
_cell_angle_gamma 90.00
_cell_formula_units_Z 4
_cell_length_a 10.3383(5)
_cell_length_b 20.1446(9)
_cell_length_c 10.3452(5)
_cell_measurement_reflns_used 10919
_cell_measurement_temperature 296(2)
_cell_measurement_theta_max 27.4
_cell_measurement_theta_min 3.0
_cell_volume 2009.59(17)
_computing_cell_refinement 'PROCESS-AUTO  (Rigaku,2006)'
_computing_data_collection 'PROCESS-AUTO  (Rigaku,2006)'
_computing_data_reduction 'CrystalStructure (Rigaku,2007)'
_computing_molecular_graphics 'Ortep3 for windows (Farrugia,1997)'
_computing_publication_material 'WinGX (Farrugia, 1999)'
_computing_structure_refinement 'SHELXL-97 (Sheldrick, 2008)'
_computing_structure_solution 'SHELXS-97 (Sheldrick, 2008)'
_diffrn_ambient_temperature 296(2)
_diffrn_detector_area_resol_mean 10.00
_diffrn_measured_fraction_theta_full 0.996
_diffrn_measured_fraction_theta_max 0.996
_diffrn_measurement_device_type 'Rigaku RAXIS-RAPID/ZJUG'
_diffrn_measurement_method \w
_diffrn_radiation_monochromator graphite
_diffrn_radiation_source 'rotating anode'
_diffrn_radiation_type MoK\a
_diffrn_radiation_wavelength 0.71073
_diffrn_reflns_av_R_equivalents 0.0445
_diffrn_reflns_av_sigmaI/netI 0.0367
_diffrn_reflns_limit_h_max 13
_diffrn_reflns_limit_h_min -13
_diffrn_reflns_limit_k_max 26
_diffrn_reflns_limit_k_min -26
_diffrn_reflns_limit_l_max 13
_diffrn_reflns_limit_l_min -13
_diffrn_reflns_number 19383
_diffrn_reflns_theta_full 27.45
_diffrn_reflns_theta_max 27.45
_diffrn_reflns_theta_min 3.13
_exptl_absorpt_coefficient_mu 0.088
_exptl_absorpt_correction_T_max 0.9725
_exptl_absorpt_correction_T_min 0.9460
_exptl_absorpt_correction_type multi-scan
_exptl_absorpt_process_details 'Higashi, T. (1995)'
_exptl_crystal_colour yellow
_exptl_crystal_density_diffrn 1.304
_exptl_crystal_density_method 'not measured'
_exptl_crystal_description chunk
_exptl_crystal_F_000 824
_exptl_crystal_size_max 0.53
_exptl_crystal_size_mid 0.46
_exptl_crystal_size_min 0.32
_refine_diff_density_max 0.132
_refine_diff_density_min -0.137
_refine_diff_density_rms 0.032
_refine_ls_extinction_coef 0.027(2)
_refine_ls_extinction_expression Fc^*^=kFc[1+0.001xFc^2^\l^3^/sin(2\q)]^-1/4^
_refine_ls_extinction_method SHELXL
_refine_ls_goodness_of_fit_ref 1.001
_refine_ls_hydrogen_treatment constr
_refine_ls_matrix_type full
_refine_ls_number_parameters 273
_refine_ls_number_reflns 4580
_refine_ls_number_restraints 0
_refine_ls_restrained_S_all 1.001
_refine_ls_R_factor_all 0.0933
_refine_ls_R_factor_gt 0.0467
_refine_ls_shift/su_max 0.000
_refine_ls_shift/su_mean 0.000
_refine_ls_structure_factor_coef Fsqd
_refine_ls_weighting_details 'calc w=1/[\s^2^(Fo^2^)+(0.0587P)^2^+0.2182P] where P=(Fo^2^+2Fc^2^)/3'
_refine_ls_weighting_scheme calc
_refine_ls_wR_factor_gt 0.1082
_refine_ls_wR_factor_ref 0.1318
_reflns_number_gt 2589
_reflns_number_total 4580
_reflns_threshold_expression >2sigma(I)
_cod_data_source_file jo6b00734_si_003.cif
_cod_data_source_block wjy-1-9
_cod_original_cell_volume 2009.59(16)
_cod_database_code 4036863

loop_
_symmetry_equiv_pos_as_xyz
'x, y, z'
'-x+1/2, y+1/2, -z+1/2'
'-x, -y, -z'
'x-1/2, -y-1/2, z-1/2'

loop_
_atom_site_label
_atom_site_type_symbol
_atom_site_fract_x
_atom_site_fract_y
_atom_site_fract_z
_atom_site_U_iso_or_equiv
_atom_site_adp_type
_atom_site_occupancy
_atom_site_symmetry_multiplicity
_atom_site_calc_flag
_atom_site_refinement_flags
O1 O 0.26517(11) 0.58081(5) 0.30385(11) 0.0516(3) Uani 1 1 d .
O2 O 0.39660(15) 0.38903(6) 0.45226(15) 0.0740(4) Uani 1 1 d .
O3 O 0.54703(13) 0.38446(6) 0.34815(14) 0.0659(4) Uani 1 1 d .
O4 O 0.46593(15) 0.57585(6) 0.20486(15) 0.0753(4) Uani 1 1 d .
H4a H 0.4046 0.5939 0.2250 0.113 Uiso 1 1 calc R
C1 C 0.10306(16) 0.67010(8) 0.28787(18) 0.0508(4) Uani 1 1 d .
H1 H 0.1832 0.6994 0.3047 0.061 Uiso 1 1 calc R
C2 C 0.15849(16) 0.60305(8) 0.34337(17) 0.0517(4) Uani 1 1 d .
C3 C 0.12666(18) 0.55545(9) 0.41762(19) 0.0608(5) Uani 1 1 d .
H3 H 0.0586 0.5580 0.4566 0.073 Uiso 1 1 calc R
C4 C 0.21516(19) 0.50066(9) 0.42617(19) 0.0611(5) Uani 1 1 d .
H4 H 0.2153 0.4607 0.4712 0.073 Uiso 1 1 calc R
C5 C 0.29934(17) 0.51695(8) 0.35704(17) 0.0493(4) Uani 1 1 d .
C6 C 0.41068(16) 0.48482(8) 0.32506(17) 0.0503(4) Uani 1 1 d .
C7 C 0.44684(18) 0.41821(8) 0.37993(19) 0.0568(5) Uani 1 1 d .
C8 C 0.61599(18) 0.41244(9) 0.27063(19) 0.0589(5) Uani 1 1 d .
C9 C 0.7138(2) 0.37314(10) 0.2447(2) 0.0761(6) Uani 1 1 d .
H9 H 0.7299 0.3299 0.2780 0.091 Uiso 1 1 calc R
C10 C 0.7866(2) 0.39928(12) 0.1690(3) 0.0889(7) Uani 1 1 d .
H10 H 0.8528 0.3735 0.1511 0.107 Uiso 1 1 calc R
C11 C 0.7627(2) 0.46337(12) 0.1190(3) 0.0876(7) Uani 1 1 d .
H11 H 0.8125 0.4804 0.0675 0.105 Uiso 1 1 calc R
C12 C 0.6648(2) 0.50225(10) 0.1454(2) 0.0740(6) Uani 1 1 d .
H12 H 0.6493 0.5455 0.1120 0.089 Uiso 1 1 calc R
C13 C 0.58919(18) 0.47673(9) 0.22218(18) 0.0568(4) Uani 1 1 d .
C14 C 0.48361(17) 0.51316(8) 0.25358(17) 0.0535(4) Uani 1 1 d .
C15 C 0.02483(16) 0.66872(8) 0.13199(18) 0.0498(4) Uani 1 1 d .
C16 C 0.01564(18) 0.72586(9) 0.0544(2) 0.0606(5) Uani 1 1 d .
H16 H 0.0585 0.7645 0.0984 0.073 Uiso 1 1 calc R
C17 C -0.0555(2) 0.72641(11) -0.0861(2) 0.0729(6) Uani 1 1 d .
H17 H -0.0604 0.7653 -0.1360 0.087 Uiso 1 1 calc R
C18 C -0.1193(2) 0.67021(12) -0.1531(2) 0.0783(6) Uani 1 1 d .
H18 H -0.1676 0.6707 -0.2483 0.094 Uiso 1 1 calc R
C19 C -0.1113(2) 0.61307(11) -0.0787(2) 0.0819(6) Uani 1 1 d .
H19 H -0.1550 0.5747 -0.1235 0.098 Uiso 1 1 calc R
C20 C -0.0386(2) 0.61226(9) 0.0627(2) 0.0708(6) Uani 1 1 d .
H20 H -0.0324 0.5730 0.1118 0.085 Uiso 1 1 calc R
C21 C 0.01766(17) 0.69894(8) 0.36807(18) 0.0532(4) Uani 1 1 d .
C22 C 0.0739(2) 0.74841(9) 0.4650(2) 0.0683(5) Uani 1 1 d .
H22 H 0.1625 0.7643 0.4797 0.082 Uiso 1 1 calc R
C23 C -0.0019(3) 0.77436(12) 0.5404(2) 0.0880(7) Uani 1 1 d .
H23 H 0.0367 0.8074 0.6058 0.106 Uiso 1 1 calc R
C24 C -0.1315(3) 0.75187(13) 0.5192(3) 0.0884(7) Uani 1 1 d .
H24 H -0.1814 0.7698 0.5697 0.106 Uiso 1 1 calc R
C25 C -0.1895(2) 0.70292(12) 0.4239(3) 0.0848(7) Uani 1 1 d .
H25 H -0.2779 0.6872 0.4108 0.102 Uiso 1 1 calc R
C26 C -0.1154(2) 0.67668(10) 0.3465(2) 0.0715(5) Uani 1 1 d .
H26 H -0.1554 0.6442 0.2803 0.086 Uiso 1 1 calc R

loop_
_atom_site_aniso_label
_atom_site_aniso_U_11
_atom_site_aniso_U_22
_atom_site_aniso_U_33
_atom_site_aniso_U_23
_atom_site_aniso_U_13
_atom_site_aniso_U_12
O1 0.0500(6) 0.0457(6) 0.0590(7) 0.0013(5) 0.0196(5) 0.0012(5)
O2 0.0916(10) 0.0499(7) 0.0949(11) 0.0132(7) 0.0508(9) 0.0031(7)
O3 0.0753(8) 0.0472(7) 0.0821(9) 0.0036(6) 0.0367(7) 0.0084(6)
O4 0.0951(11) 0.0511(7) 0.0972(11) 0.0175(7) 0.0560(9) 0.0099(7)
C1 0.0458(9) 0.0463(9) 0.0611(11) -0.0049(8) 0.0201(8) -0.0041(7)
C2 0.0449(9) 0.0528(10) 0.0556(11) -0.0035(8) 0.0161(8) -0.0003(8)
C3 0.0569(10) 0.0622(11) 0.0682(12) 0.0037(9) 0.0286(9) 0.0024(9)
C4 0.0643(11) 0.0537(10) 0.0669(12) 0.0073(9) 0.0255(10) 0.0008(9)
C5 0.0523(9) 0.0419(8) 0.0494(10) 0.0007(7) 0.0131(8) -0.0011(7)
C6 0.0515(9) 0.0427(9) 0.0537(10) -0.0022(7) 0.0154(8) -0.0032(7)
C7 0.0606(11) 0.0428(9) 0.0662(12) -0.0028(8) 0.0219(9) -0.0037(8)
C8 0.0571(10) 0.0526(10) 0.0670(12) -0.0089(9) 0.0223(9) -0.0028(8)
C9 0.0769(14) 0.0607(12) 0.0942(16) -0.0114(11) 0.0352(12) 0.0057(10)
C10 0.0755(14) 0.0788(15) 0.126(2) -0.0247(14) 0.0527(14) -0.0020(12)
C11 0.0864(15) 0.0837(16) 0.1142(19) -0.0251(14) 0.0620(14) -0.0174(13)
C12 0.0812(14) 0.0648(12) 0.0873(15) -0.0090(10) 0.0439(12) -0.0106(10)
C13 0.0585(10) 0.0520(10) 0.0606(11) -0.0076(8) 0.0225(9) -0.0039(8)
C14 0.0605(10) 0.0433(9) 0.0555(11) -0.0017(8) 0.0193(9) -0.0036(8)
C15 0.0460(9) 0.0446(9) 0.0620(11) 0.0014(8) 0.0232(8) -0.0009(7)
C16 0.0555(10) 0.0494(10) 0.0798(14) 0.0079(9) 0.0280(10) 0.0054(8)
C17 0.0622(12) 0.0771(14) 0.0831(16) 0.0298(12) 0.0305(11) 0.0145(11)
C18 0.0623(12) 0.1055(18) 0.0650(13) 0.0168(13) 0.0205(10) 0.0079(12)
C19 0.0890(15) 0.0825(15) 0.0630(14) -0.0058(11) 0.0140(12) -0.0192(12)
C20 0.0816(13) 0.0570(11) 0.0644(13) 0.0030(9) 0.0150(10) -0.0169(10)
C21 0.0520(10) 0.0507(9) 0.0587(11) 0.0033(8) 0.0220(8) 0.0042(8)
C22 0.0674(12) 0.0674(12) 0.0709(13) -0.0091(10) 0.0256(10) 0.0050(10)
C23 0.0967(17) 0.0945(16) 0.0747(15) -0.0117(12) 0.0333(13) 0.0214(14)
C24 0.1018(19) 0.1039(18) 0.0766(16) 0.0202(14) 0.0529(14) 0.0380(15)
C25 0.0713(13) 0.1001(17) 0.0978(18) 0.0302(15) 0.0485(13) 0.0142(13)
C26 0.0617(12) 0.0783(13) 0.0811(14) 0.0013(11) 0.0338(11) -0.0017(10)

loop_
_atom_type_symbol
_atom_type_description
_atom_type_scat_dispersion_real
_atom_type_scat_dispersion_imag
_atom_type_scat_source
C C 0.0033 0.0016 'International Tables Vol C Tables 4.2.6.8 and 6.1.1.4'
H H 0.0000 0.0000 'International Tables Vol C Tables 4.2.6.8 and 6.1.1.4'
O O 0.0106 0.0060 'International Tables Vol C Tables 4.2.6.8 and 6.1.1.4'

loop_
_geom_angle_atom_site_label_1
_geom_angle_atom_site_label_2
_geom_angle_atom_site_label_3
_geom_angle
C2 O1 C5 107.35(12)
C8 O3 C7 122.14(14)
C14 O4 H4a 109.5
C2 C1 C15 111.92(13)
C2 C1 C21 110.54(14)
C15 C1 C21 113.09(13)
C2 C1 H1 107.0
C15 C1 H1 107.0
C21 C1 H1 107.0
C3 C2 O1 108.92(14)
C3 C2 C1 136.45(16)
O1 C2 C1 114.50(14)
C2 C3 C4 107.85(15)
C2 C3 H3 126.1
C4 C3 H3 126.1
C5 C4 C3 107.62(15)
C5 C4 H4 126.2
C3 C4 H4 126.2
C4 C5 O1 108.26(14)
C4 C5 C6 136.37(16)
O1 C5 C6 115.37(14)
C14 C6 C7 119.09(16)
C14 C6 C5 125.13(15)
C7 C6 C5 115.74(15)
O2 C7 O3 115.95(15)
O2 C7 C6 125.79(17)
O3 C7 C6 118.26(15)
O3 C8 C13 121.29(15)
O3 C8 C9 116.63(17)
C13 C8 C9 122.08(18)
C10 C9 C8 118.7(2)
C10 C9 H9 120.6
C8 C9 H9 120.6
C9 C10 C11 120.8(2)
C9 C10 H10 119.6
C11 C10 H10 119.6
C10 C11 C12 120.1(2)
C10 C11 H11 120.0
C12 C11 H11 120.0
C11 C12 C13 120.2(2)
C11 C12 H12 119.9
C13 C12 H12 119.9
C8 C13 C12 118.12(17)
C8 C13 C14 117.62(16)
C12 C13 C14 124.26(17)
O4 C14 C6 124.81(16)
O4 C14 C13 113.78(15)
C6 C14 C13 121.41(16)
C20 C15 C16 117.61(17)
C20 C15 C1 122.54(15)
C16 C15 C1 119.85(15)
C17 C16 C15 121.24(18)
C17 C16 H16 119.4
C15 C16 H16 119.4
C18 C17 C16 120.47(19)
C18 C17 H17 119.8
C16 C17 H17 119.8
C17 C18 C19 119.4(2)
C17 C18 H18 120.3
C19 C18 H18 120.3
C18 C19 C20 120.2(2)
C18 C19 H19 119.9
C20 C19 H19 119.9
C15 C20 C19 121.05(18)
C15 C20 H20 119.5
C19 C20 H20 119.5
C22 C21 C26 118.85(17)
C22 C21 C1 119.56(15)
C26 C21 C1 121.59(16)
C21 C22 C23 120.2(2)
C21 C22 H22 119.9
C23 C22 H22 119.9
C24 C23 C22 120.5(2)
C24 C23 H23 119.8
C22 C23 H23 119.8
C23 C24 C25 120.5(2)
C23 C24 H24 119.7
C25 C24 H24 119.7
C24 C25 C26 119.8(2)
C24 C25 H25 120.1
C26 C25 H25 120.1
C21 C26 C25 120.2(2)
C21 C26 H26 119.9
C25 C26 H26 119.9

loop_
_geom_bond_atom_site_label_1
_geom_bond_atom_site_label_2
_geom_bond_distance
O1 C2 1.3818(18)
O1 C5 1.3936(18)
O2 C7 1.206(2)
O3 C8 1.372(2)
O3 C7 1.374(2)
O4 C14 1.3474(19)
O4 H4a 0.8200
C1 C2 1.498(2)
C1 C15 1.522(2)
C1 C21 1.528(2)
C1 H1 0.9800
C2 C3 1.342(2)
C3 C4 1.416(2)
C3 H3 0.9300
C4 C5 1.351(2)
C4 H4 0.9300
C5 C6 1.459(2)
C6 C14 1.358(2)
C6 C7 1.452(2)
C8 C13 1.380(2)
C8 C9 1.385(3)
C9 C10 1.372(3)
C9 H9 0.9300
C10 C11 1.380(3)
C10 H10 0.9300
C11 C12 1.383(3)
C11 H11 0.9300
C12 C13 1.398(2)
C12 H12 0.9300
C13 C14 1.446(2)
C15 C20 1.378(2)
C15 C16 1.387(2)
C16 C17 1.372(3)
C16 H16 0.9300
C17 C18 1.367(3)
C17 H17 0.9300
C18 C19 1.370(3)
C18 H18 0.9300
C19 C20 1.383(3)
C19 H19 0.9300
C20 H20 0.9300
C21 C22 1.384(2)
C21 C26 1.386(2)
C22 C23 1.391(3)
C22 H22 0.9300
C23 C24 1.355(3)
C23 H23 0.9300
C24 C25 1.370(3)
C24 H24 0.9300
C25 C26 1.396(3)
C25 H25 0.9300
C26 H26 0.9300

loop_
_geom_torsion_atom_site_label_1
_geom_torsion_atom_site_label_2
_geom_torsion_atom_site_label_3
_geom_torsion_atom_site_label_4
_geom_torsion
C5 O1 C2 C3 -0.15(18)
C5 O1 C2 C1 -176.77(13)
C15 C1 C2 C3 -106.1(2)
C21 C1 C2 C3 21.0(3)
C15 C1 C2 O1 69.30(17)
C21 C1 C2 O1 -163.67(13)
O1 C2 C3 C4 -0.1(2)
C1 C2 C3 C4 175.39(19)
C2 C3 C4 C5 0.4(2)
C3 C4 C5 O1 -0.47(19)
C3 C4 C5 C6 -179.55(18)
C2 O1 C5 C4 0.39(18)
C2 O1 C5 C6 179.68(13)
C4 C5 C6 C14 -178.56(19)
O1 C5 C6 C14 2.4(2)
C4 C5 C6 C7 -0.9(3)
O1 C5 C6 C7 -179.92(13)
C8 O3 C7 O2 -177.85(16)
C8 O3 C7 C6 2.1(2)
C14 C6 C7 O2 175.06(18)
C5 C6 C7 O2 -2.8(3)
C14 C6 C7 O3 -4.9(2)
C5 C6 C7 O3 177.32(14)
C7 O3 C8 C13 1.0(3)
C7 O3 C8 C9 -179.46(16)
O3 C8 C9 C10 -179.25(18)
C13 C8 C9 C10 0.3(3)
C8 C9 C10 C11 -0.2(3)
C9 C10 C11 C12 0.3(4)
C10 C11 C12 C13 -0.3(3)
O3 C8 C13 C12 179.14(16)
C9 C8 C13 C12 -0.4(3)
O3 C8 C13 C14 -1.3(3)
C9 C8 C13 C14 179.19(17)
C11 C12 C13 C8 0.4(3)
C11 C12 C13 C14 -179.15(18)
C7 C6 C14 O4 -175.79(16)
C5 C6 C14 O4 1.8(3)
C7 C6 C14 C13 4.7(2)
C5 C6 C14 C13 -177.73(15)
C8 C13 C14 O4 178.77(16)
C12 C13 C14 O4 -1.7(3)
C8 C13 C14 C6 -1.7(3)
C12 C13 C14 C6 177.91(17)
C2 C1 C15 C20 26.3(2)
C21 C1 C15 C20 -99.34(19)
C2 C1 C15 C16 -153.65(15)
C21 C1 C15 C16 80.71(19)
C20 C15 C16 C17 0.8(3)
C1 C15 C16 C17 -179.21(15)
C15 C16 C17 C18 -0.1(3)
C16 C17 C18 C19 -0.1(3)
C17 C18 C19 C20 -0.4(3)
C16 C15 C20 C19 -1.4(3)
C1 C15 C20 C19 178.64(18)
C18 C19 C20 C15 1.2(3)
C2 C1 C21 C22 103.90(18)
C15 C1 C21 C22 -129.73(17)
C2 C1 C21 C26 -76.0(2)
C15 C1 C21 C26 50.4(2)
C26 C21 C22 C23 0.9(3)
C1 C21 C22 C23 -178.94(18)
C21 C22 C23 C24 -0.4(3)
C22 C23 C24 C25 0.5(4)
C23 C24 C25 C26 -1.0(3)
C22 C21 C26 C25 -1.4(3)
C1 C21 C26 C25 178.44(17)
C24 C25 C26 C21 1.4(3)
